data_1558966
loop_
_publ_author_name
'He, Chuan'
'Yang, Wu'
'Li, Yingzi'
'Zhu, Jiefeng'
'Liu, Wentan'
'Ke, Jie'

_publ_section_title
;
 Lewis Acid-Assisted Ir(III) Reductive Elimination Enables Construction of
 Seven-Membered-Ring Sulfoxides
;
_journal_name_full 'Chemical Science'
_journal_paper_doi 10.1039/D0SC04180G
_journal_year 2020
_chemical_formula_moiety 'C14 H12 O S, H2 O'
_chemical_formula_sum 'C14 H12 O2 S'
_chemical_formula_weight 244.30
_space_group_crystal_system monoclinic
_space_group_IT_number 14
_space_group_name_Hall '-P 2ybc'
_space_group_name_H-M_alt 'P 1 21/c 1'
_atom_sites_solution_hydrogens mixed
_atom_sites_solution_primary dual
_audit_creation_date 2018-12-11
_audit_creation_method
;
Olex2 1.2
(compiled 2018.05.29 svn.r3508 for OlexSys, GUI svn.r5506)
;
_audit_update_record
;
2019-07-27 deposited with the CCDC.	2020-08-31 downloaded from the CCDC.
;
_cell_angle_alpha 90
_cell_angle_beta 98.575(3)
_cell_angle_gamma 90
_cell_formula_units_Z 4
_cell_length_a 14.1140(12)
_cell_length_b 5.0373(4)
_cell_length_c 17.2267(15)
_cell_measurement_reflns_used 5260
_cell_measurement_temperature 100(2)
_cell_measurement_theta_max 27.49
_cell_measurement_theta_min 2.39
_cell_volume 1211.07(18)
_computing_cell_refinement 'SAINT V8.38A (?, 2016)'
_computing_data_reduction 'SAINT V8.38A (?, 2016)'
_computing_molecular_graphics 'Olex2 (Dolomanov et al., 2009)'
_computing_publication_material 'Olex2 (Dolomanov et al., 2009)'
_computing_structure_refinement 'ShelXL (Sheldrick, 2015)'
_computing_structure_solution 'ShelXT (Sheldrick, 2015)'
_diffrn_ambient_temperature 100.0
_diffrn_detector 'Bruker PHOTO 100 area detector'
_diffrn_detector_area_resol_mean 7.9
_diffrn_detector_type 'CCD area detector'
_diffrn_measured_fraction_theta_full 0.999
_diffrn_measured_fraction_theta_max 0.998
_diffrn_measurement_device 'three-circle diffractometer'
_diffrn_measurement_device_type 'Bruker PHOTO 100 area detector'
_diffrn_measurement_method '\w and \f scans'
_diffrn_radiation_monochromator 'mirror optics'
_diffrn_radiation_probe x-ray
_diffrn_radiation_type MoK\a
_diffrn_radiation_wavelength 0.71073
_diffrn_reflns_av_R_equivalents 0.1017
_diffrn_reflns_av_unetI/netI 0.0832
_diffrn_reflns_Laue_measured_fraction_full 0.999
_diffrn_reflns_Laue_measured_fraction_max 0.998
_diffrn_reflns_limit_h_max 16
_diffrn_reflns_limit_h_min -18
_diffrn_reflns_limit_k_max 6
_diffrn_reflns_limit_k_min -6
_diffrn_reflns_limit_l_max 21
_diffrn_reflns_limit_l_min -22
_diffrn_reflns_number 13053
_diffrn_reflns_point_group_measured_fraction_full 0.999
_diffrn_reflns_point_group_measured_fraction_max 0.998
_diffrn_reflns_theta_full 25.242
_diffrn_reflns_theta_max 27.515
_diffrn_reflns_theta_min 2.609
_diffrn_source 'microfocus sealed X-ray tube'
_diffrn_source_type 'Incoatec I\ms'
_diffrn_standards_number 0
_exptl_absorpt_coefficient_mu 0.253
_exptl_absorpt_correction_T_max 0.7456
_exptl_absorpt_correction_T_min 0.3139
_exptl_absorpt_correction_type multi-scan
_exptl_absorpt_process_details
'SADABS-2016/2 (Bruker,2016/2) was used for absorption correction. wR2(int) was 0.1758 before and 0.1036 after correction. The Ratio of minimum to maximum transmission is 0.4210. The \l/2 correction factor is Not present.'
_exptl_crystal_colour colourless
_exptl_crystal_colour_primary colourless
_exptl_crystal_density_diffrn 1.340
_exptl_crystal_description prism
_exptl_crystal_F_000 512
_exptl_crystal_size_max 0.38
_exptl_crystal_size_mid 0.17
_exptl_crystal_size_min 0.16
_refine_diff_density_max 0.591
_refine_diff_density_min -0.571
_refine_diff_density_rms 0.094
_refine_ls_extinction_coef 0.010(4)
_refine_ls_extinction_expression Fc^*^=kFc[1+0.001xFc^2^\l^3^/sin(2\q)]^-1/4^
_refine_ls_extinction_method 'SHELXL-2018/3 (Sheldrick 2018)'
_refine_ls_goodness_of_fit_ref 1.046
_refine_ls_hydrogen_treatment constr
_refine_ls_matrix_type full
_refine_ls_number_parameters 158
_refine_ls_number_reflns 2799
_refine_ls_number_restraints 0
_refine_ls_restrained_S_all 1.046
_refine_ls_R_factor_all 0.0839
_refine_ls_R_factor_gt 0.0586
_refine_ls_shift/su_max 0.000
_refine_ls_shift/su_mean 0.000
_refine_ls_structure_factor_coef Fsqd
_refine_ls_weighting_details 'w=1/[\s^2^(Fo^2^)+(0.0972P)^2^] where P=(Fo^2^+2Fc^2^)/3'
_refine_ls_weighting_scheme calc
_refine_ls_wR_factor_gt 0.1494
_refine_ls_wR_factor_ref 0.1641
_reflns_Friedel_coverage 0.000
_reflns_number_gt 2112
_reflns_number_total 2799
_reflns_threshold_expression 'I > 2\s(I)'
_cod_data_source_file d0sc04180g2.cif
_cod_data_source_block cxy0576_0m
_cod_database_code 1558966
_shelx_shelxl_version_number 2018/3
_shelx_space_group_comment
;
The symmetry employed for this shelxl refinement is uniquely defined
by the following loop, which should always be used as a source of
symmetry information in preference to the above space-group names.
They are only intended as comments.
;
_olex2_refinement_description
;
1. Fixed Uiso
 At 1.2 times of:
  All C(H) groups, All C(H,H) groups
 At 1.5 times of:
  All O(H,H) groups
2.a Free rotating group:
 O003(H00A,H00B)
2.b Secondary CH2 refined with riding coordinates:
 C9(H9A,H9B), C10(H10A,H10B)
2.c Aromatic/amide H refined with riding coordinates:
 C1(H1), C2(H2), C6(H6), C7(H7), C8(H8), C12(H12), C13(H13), C14(H14)
;
_olex2_submission_special_instructions 'No special instructions were received'

loop_
_space_group_symop_operation_xyz
'x, y, z'
'-x, y+1/2, -z+1/2'
'-x, -y, -z'
'x, -y-1/2, z-1/2'

loop_
_atom_site_label
_atom_site_type_symbol
_atom_site_fract_x
_atom_site_fract_y
_atom_site_fract_z
_atom_site_U_iso_or_equiv
_atom_site_adp_type
_atom_site_occupancy
_atom_site_site_symmetry_order
_atom_site_calc_flag
_atom_site_refinement_flags_posn
_atom_site_refinement_flags_adp
_atom_site_refinement_flags_occupancy
_atom_site_disorder_assembly
_atom_site_disorder_group
S1 S 0.42573(4) 0.71009(12) 0.43610(3) 0.0173(2) Uani 1 1 d . . . . .
O003 O 0.52774(14) 1.1090(4) 0.28115(10) 0.0284(5) Uani 1 1 d . . . . .
H00A H 0.512460 1.268101 0.264055 0.043 Uiso 1 1 d G . . . .
H00B H 0.498364 1.073421 0.320900 0.043 Uiso 1 1 d G . . . .
O1 O 0.43889(12) 0.9847(3) 0.40484(9) 0.0213(4) Uani 1 1 d . . . . .
C1 C 0.12604(19) 0.9297(5) 0.26639(14) 0.0241(6) Uani 1 1 d . . . . .
H1 H 0.109786 1.036342 0.220879 0.029 Uiso 1 1 calc R . . . .
C2 C 0.21654(19) 0.8201(4) 0.28315(14) 0.0207(6) Uani 1 1 d . . . . .
H2 H 0.261933 0.849735 0.248522 0.025 Uiso 1 1 calc R . . . .
C3 C 0.24197(17) 0.6661(4) 0.35051(13) 0.0159(5) Uani 1 1 d . . . . .
C4 C 0.17542(17) 0.6261(4) 0.40222(12) 0.0153(5) Uani 1 1 d . . . . .
C5 C 0.20221(16) 0.4780(4) 0.47737(13) 0.0149(5) Uani 1 1 d . . . . .
C6 C 0.14236(17) 0.2820(4) 0.49995(14) 0.0184(5) Uani 1 1 d . . . . .
H6 H 0.084281 0.240526 0.466779 0.022 Uiso 1 1 calc R . . . .
C7 C 0.16650(18) 0.1459(5) 0.57059(14) 0.0212(6) Uani 1 1 d . . . . .
H7 H 0.125242 0.011217 0.584874 0.025 Uiso 1 1 calc R . . . .
C8 C 0.24992(19) 0.2058(4) 0.61976(14) 0.0213(6) Uani 1 1 d . . . . .
H8 H 0.266255 0.113177 0.667935 0.026 Uiso 1 1 calc R . . . .
C9 C 0.33873(17) 0.5400(4) 0.36520(13) 0.0181(5) Uani 1 1 d . . . . .
H9A H 0.364273 0.529629 0.314794 0.022 Uiso 1 1 calc R . . . .
H9B H 0.331526 0.356070 0.383687 0.022 Uiso 1 1 calc R . . . .
C10 C 0.34869(17) 0.7690(4) 0.50964(13) 0.0163(5) Uani 1 1 d . . . . .
H10A H 0.389483 0.823351 0.558866 0.020 Uiso 1 1 calc R . . . .
H10B H 0.306207 0.920532 0.492025 0.020 Uiso 1 1 calc R . . . .
C11 C 0.28714(16) 0.5413(4) 0.52809(12) 0.0150(5) Uani 1 1 d . . . . .
C12 C 0.30976(18) 0.4017(5) 0.59852(13) 0.0186(5) Uani 1 1 d . . . . .
H12 H 0.367348 0.442230 0.632472 0.022 Uiso 1 1 calc R . . . .
C13 C 0.08388(18) 0.7321(5) 0.38329(14) 0.0194(5) Uani 1 1 d . . . . .
H13 H 0.037559 0.700253 0.416948 0.023 Uiso 1 1 calc R . . . .
C14 C 0.05908(18) 0.8839(5) 0.31598(14) 0.0226(6) Uani 1 1 d . . . . .
H14 H -0.003596 0.955958 0.304017 0.027 Uiso 1 1 calc R . . . .

loop_
_atom_site_aniso_label
_atom_site_aniso_U_11
_atom_site_aniso_U_22
_atom_site_aniso_U_33
_atom_site_aniso_U_23
_atom_site_aniso_U_13
_atom_site_aniso_U_12
S1 0.0207(4) 0.0163(4) 0.0165(3) 0.0065(2) 0.0076(2) 0.0033(2)
O003 0.0500(12) 0.0193(9) 0.0200(9) 0.0016(8) 0.0192(8) 0.0012(8)
O1 0.0294(10) 0.0165(9) 0.0196(9) 0.0072(7) 0.0088(7) -0.0007(7)
C1 0.0346(15) 0.0203(13) 0.0157(12) 0.0030(10) -0.0018(10) 0.0020(11)
C2 0.0328(14) 0.0181(13) 0.0126(11) -0.0011(9) 0.0080(10) -0.0012(10)
C3 0.0253(13) 0.0111(11) 0.0117(11) -0.0018(8) 0.0037(9) -0.0020(9)
C4 0.0249(13) 0.0104(10) 0.0110(10) -0.0020(9) 0.0041(9) -0.0018(9)
C5 0.0216(12) 0.0121(11) 0.0124(11) -0.0021(9) 0.0069(9) 0.0030(9)
C6 0.0238(13) 0.0145(11) 0.0183(12) -0.0028(9) 0.0079(10) -0.0014(9)
C7 0.0309(14) 0.0151(12) 0.0216(12) -0.0004(10) 0.0170(11) -0.0024(10)
C8 0.0359(15) 0.0156(12) 0.0145(12) 0.0035(9) 0.0113(10) 0.0046(10)
C9 0.0299(14) 0.0130(11) 0.0141(11) 0.0013(9) 0.0126(10) 0.0030(10)
C10 0.0220(13) 0.0156(11) 0.0122(11) -0.0008(9) 0.0056(9) 0.0012(9)
C11 0.0229(12) 0.0125(11) 0.0114(10) -0.0018(8) 0.0087(9) 0.0007(9)
C12 0.0268(13) 0.0191(12) 0.0110(11) -0.0006(9) 0.0069(9) 0.0037(10)
C13 0.0241(13) 0.0163(12) 0.0181(12) -0.0039(9) 0.0036(10) -0.0025(10)
C14 0.0245(14) 0.0209(13) 0.0206(12) -0.0009(10) -0.0023(10) 0.0003(10)

loop_
_atom_type_symbol
_atom_type_description
_atom_type_scat_dispersion_real
_atom_type_scat_dispersion_imag
_atom_type_scat_source
C C 0.0033 0.0016 'International Tables Vol C Tables 4.2.6.8 and 6.1.1.4'
H H 0.0000 0.0000 'International Tables Vol C Tables 4.2.6.8 and 6.1.1.4'
O O 0.0106 0.0060 'International Tables Vol C Tables 4.2.6.8 and 6.1.1.4'
S S 0.1246 0.1234 'International Tables Vol C Tables 4.2.6.8 and 6.1.1.4'

loop_
_geom_angle_atom_site_label_1
_geom_angle_atom_site_label_2
_geom_angle_atom_site_label_3
_geom_angle
_geom_angle_site_symmetry_1
_geom_angle_site_symmetry_3
_geom_angle_publ_flag
O1 S1 C9 107.48(10) . . ?
O1 S1 C10 102.62(10) . . ?
C10 S1 C9 97.56(11) . . ?
H00A O003 H00B 109.4 . . ?
C2 C1 H1 120.0 . . ?
C2 C1 C14 120.0(2) . . ?
C14 C1 H1 120.0 . . ?
C1 C2 H2 119.7 . . ?
C1 C2 C3 120.7(2) . . ?
C3 C2 H2 119.7 . . ?
C2 C3 C4 119.6(2) . . ?
C2 C3 C9 119.5(2) . . ?
C4 C3 C9 120.9(2) . . ?
C3 C4 C5 121.0(2) . . ?
C13 C4 C3 118.9(2) . . ?
C13 C4 C5 120.1(2) . . ?
C6 C5 C4 120.7(2) . . ?
C6 C5 C11 118.8(2) . . ?
C11 C5 C4 120.4(2) . . ?
C5 C6 H6 119.6 . . ?
C5 C6 C7 120.9(2) . . ?
C7 C6 H6 119.6 . . ?
C6 C7 H7 119.9 . . ?
C8 C7 C6 120.3(2) . . ?
C8 C7 H7 119.9 . . ?
C7 C8 H8 120.2 . . ?
C7 C8 C12 119.6(2) . . ?
C12 C8 H8 120.2 . . ?
S1 C9 H9A 108.5 . . ?
S1 C9 H9B 108.5 . . ?
C3 C9 S1 115.08(15) . . ?
C3 C9 H9A 108.5 . . ?
C3 C9 H9B 108.5 . . ?
H9A C9 H9B 107.5 . . ?
S1 C10 H10A 108.1 . . ?
S1 C10 H10B 108.1 . . ?
H10A C10 H10B 107.3 . . ?
C11 C10 S1 116.70(16) . . ?
C11 C10 H10A 108.1 . . ?
C11 C10 H10B 108.1 . . ?
C5 C11 C10 120.4(2) . . ?
C12 C11 C5 119.2(2) . . ?
C12 C11 C10 120.2(2) . . ?
C8 C12 C11 121.3(2) . . ?
C8 C12 H12 119.4 . . ?
C11 C12 H12 119.4 . . ?
C4 C13 H13 119.5 . . ?
C14 C13 C4 121.1(2) . . ?
C14 C13 H13 119.5 . . ?
C1 C14 C13 119.8(2) . . ?
C1 C14 H14 120.1 . . ?
C13 C14 H14 120.1 . . ?

loop_
_geom_bond_atom_site_label_1
_geom_bond_atom_site_label_2
_geom_bond_distance
_geom_bond_site_symmetry_2
_geom_bond_publ_flag
S1 O1 1.5058(16) . ?
S1 C9 1.813(2) . ?
S1 C10 1.813(2) . ?
O003 H00A 0.8701 . ?
O003 H00B 0.8703 . ?
C1 H1 0.9500 . ?
C1 C2 1.382(4) . ?
C1 C14 1.384(4) . ?
C2 H2 0.9500 . ?
C2 C3 1.398(3) . ?
C3 C4 1.402(3) . ?
C3 C9 1.493(3) . ?
C4 C5 1.493(3) . ?
C4 C13 1.391(3) . ?
C5 C6 1.392(3) . ?
C5 C11 1.411(3) . ?
C6 H6 0.9500 . ?
C6 C7 1.394(3) . ?
C7 H7 0.9500 . ?
C7 C8 1.378(4) . ?
C8 H8 0.9500 . ?
C8 C12 1.383(3) . ?
C9 H9A 0.9900 . ?
C9 H9B 0.9900 . ?
C10 H10A 0.9900 . ?
C10 H10B 0.9900 . ?
C10 C11 1.501(3) . ?
C11 C12 1.397(3) . ?
C12 H12 0.9500 . ?
C13 H13 0.9500 . ?
C13 C14 1.389(3) . ?
C14 H14 0.9500 . ?

loop_
_geom_torsion_atom_site_label_1
_geom_torsion_atom_site_label_2
_geom_torsion_atom_site_label_3
_geom_torsion_atom_site_label_4
_geom_torsion
_geom_torsion_site_symmetry_1
_geom_torsion_site_symmetry_2
_geom_torsion_site_symmetry_3
_geom_torsion_site_symmetry_4
_geom_torsion_publ_flag
S1 C10 C11 C5 -78.4(2) . . . . ?
S1 C10 C11 C12 106.2(2) . . . . ?
O1 S1 C9 C3 -60.91(19) . . . . ?
O1 S1 C10 C11 154.30(17) . . . . ?
C1 C2 C3 C4 -1.1(3) . . . . ?
C1 C2 C3 C9 177.2(2) . . . . ?
C2 C1 C14 C13 1.3(4) . . . . ?
C2 C3 C4 C5 -175.90(19) . . . . ?
C2 C3 C4 C13 2.7(3) . . . . ?
C2 C3 C9 S1 101.2(2) . . . . ?
C3 C4 C5 C6 -133.6(2) . . . . ?
C3 C4 C5 C11 48.7(3) . . . . ?
C3 C4 C13 C14 -2.4(3) . . . . ?
C4 C3 C9 S1 -80.6(2) . . . . ?
C4 C5 C6 C7 -179.1(2) . . . . ?
C4 C5 C11 C10 3.7(3) . . . . ?
C4 C5 C11 C12 179.1(2) . . . . ?
C4 C13 C14 C1 0.4(4) . . . . ?
C5 C4 C13 C14 176.2(2) . . . . ?
C5 C6 C7 C8 0.7(4) . . . . ?
C5 C11 C12 C8 -0.9(3) . . . . ?
C6 C5 C11 C10 -174.0(2) . . . . ?
C6 C5 C11 C12 1.4(3) . . . . ?
C6 C7 C8 C12 -0.1(4) . . . . ?
C7 C8 C12 C11 0.2(4) . . . . ?
C9 S1 C10 C11 44.41(19) . . . . ?
C9 C3 C4 C5 5.8(3) . . . . ?
C9 C3 C4 C13 -175.5(2) . . . . ?
C10 S1 C9 C3 44.92(19) . . . . ?
C10 C11 C12 C8 174.6(2) . . . . ?
C11 C5 C6 C7 -1.4(3) . . . . ?
C13 C4 C5 C6 47.8(3) . . . . ?
C13 C4 C5 C11 -129.9(2) . . . . ?
C14 C1 C2 C3 -1.0(4) . . . . ?
